data_2224757
loop_
_publ_author_name
'Gao, Zhi Yong'
'Guo, Hua Jie'
'Zhang, Wen Bei'

_publ_section_title
;Dimethanolbis[4,4,5,5-tetramethyl-2-(5-methylimidazol-4-yl)-2-imidazoline-1-oxyl-3-oxide-\k^2^<i>O</i>,<i>N</i>]cobalt(II)
 diperchlorate
;
_journal_coeditor_code RZ2401
_journal_issue 1
_journal_name_full 'Acta Crystallographica Section E'
_journal_page_first m19
_journal_paper_doi 10.1107/S1600536809051782
_journal_volume 66
_journal_year 2010
_chemical_formula_iupac '[Co (C11 H17 N4 O2)2 (C H4 O)2] (Cl O4)2'
_chemical_formula_moiety 'C24 H42 Co N8 O6 , 2Cl O4'
_chemical_formula_sum 'C24 H42 Cl2 Co N8 O14'
_chemical_formula_weight 796.49
_chemical_name_systematic
;
Dimethanolbis[4,4,5,5-tetramethyl-2-(5-methylimidazol-4-yl)-2-
imidazoline-1-oxyl-3-oxide-\k^2^<i>O</i>,<i>N</i>]cobalt(II) diperchlorate
;
_space_group_IT_number 2
_symmetry_cell_setting triclinic
_symmetry_space_group_name_Hall '-P 1'
_symmetry_space_group_name_H-M 'P -1'
_atom_sites_solution_hydrogens geom
_atom_sites_solution_primary direct
_atom_sites_solution_secondary difmap
_audit_creation_method SHELXL-97
_cell_angle_alpha 88.470(8)
_cell_angle_beta 85.260(11)
_cell_angle_gamma 66.638(7)
_cell_formula_units_Z 1
_cell_length_a 8.761(3)
_cell_length_b 9.030(3)
_cell_length_c 11.819(4)
_cell_measurement_reflns_used 1879
_cell_measurement_temperature 295(2)
_cell_measurement_theta_max 23.83
_cell_measurement_theta_min 2.46
_cell_volume 855.4(5)
_computing_cell_refinement 'SAINT (Bruker, 2002)'
_computing_data_collection 'SMART (Bruker, 2002)'
_computing_data_reduction 'SAINT (Bruker, 2002)'
_computing_molecular_graphics 'SHELXTL (Sheldrick, 2008)'
_computing_publication_material 'publCIF (Westrip, 2009)'
_computing_structure_refinement 'SHELXL97 (Sheldrick, 2008)'
_computing_structure_solution 'SHELXS97 (Sheldrick, 2008)'
_diffrn_ambient_temperature 295(2)
_diffrn_measured_fraction_theta_full 0.984
_diffrn_measured_fraction_theta_max 0.984
_diffrn_measurement_device_type 'Bruker SMART APEXII CCD area-detector'
_diffrn_measurement_method 'phi and omega scans'
_diffrn_radiation_monochromator graphite
_diffrn_radiation_source 'fine-focus sealed tube'
_diffrn_radiation_type MoK\a
_diffrn_radiation_wavelength 0.71073
_diffrn_reflns_av_R_equivalents 0.0353
_diffrn_reflns_av_sigmaI/netI 0.0604
_diffrn_reflns_limit_h_max 11
_diffrn_reflns_limit_h_min -11
_diffrn_reflns_limit_k_max 11
_diffrn_reflns_limit_k_min -11
_diffrn_reflns_limit_l_max 15
_diffrn_reflns_limit_l_min -14
_diffrn_reflns_number 7639
_diffrn_reflns_theta_full 27.49
_diffrn_reflns_theta_max 27.49
_diffrn_reflns_theta_min 2.46
_exptl_absorpt_coefficient_mu 0.734
_exptl_absorpt_correction_T_max 0.9593
_exptl_absorpt_correction_T_min 0.8623
_exptl_absorpt_correction_type multi-scan
_exptl_absorpt_process_details '(SADABS; Sheldrick, 1996)'
_exptl_crystal_colour purple
_exptl_crystal_density_diffrn 1.546
_exptl_crystal_density_method 'not measured'
_exptl_crystal_description block
_exptl_crystal_F_000 415
_exptl_crystal_size_max 0.21
_exptl_crystal_size_mid 0.10
_exptl_crystal_size_min 0.06
_refine_diff_density_max 1.111
_refine_diff_density_min -0.700
_refine_ls_extinction_method none
_refine_ls_goodness_of_fit_ref 1.019
_refine_ls_hydrogen_treatment constr
_refine_ls_matrix_type full
_refine_ls_number_parameters 229
_refine_ls_number_reflns 3880
_refine_ls_number_restraints 0
_refine_ls_restrained_S_all 1.019
_refine_ls_R_factor_all 0.0905
_refine_ls_R_factor_gt 0.0582
_refine_ls_shift/su_max 0.000
_refine_ls_shift/su_mean 0.000
_refine_ls_structure_factor_coef Fsqd
_refine_ls_weighting_details 'calc w=1/[\s^2^(Fo^2^)+(0.0990P)^2^] where P=(Fo^2^+2Fc^2^)/3'
_refine_ls_weighting_scheme calc
_refine_ls_wR_factor_gt 0.1480
_refine_ls_wR_factor_ref 0.1694
_reflns_number_gt 2629
_reflns_number_total 3880
_reflns_threshold_expression I>2\s(I)
_cod_data_source_file rz2401.cif
_cod_data_source_block I
_cod_database_code 2224757
_cod_database_fobs_code 2224757

loop_
_symmetry_equiv_pos_as_xyz
'x, y, z'
'-x, -y, -z'

loop_
_atom_site_type_symbol
_atom_site_label
_atom_site_fract_x
_atom_site_fract_y
_atom_site_fract_z
_atom_site_U_iso_or_equiv
_atom_site_adp_type
_atom_site_calc_flag
_atom_site_refinement_flags
_atom_site_occupancy
_atom_site_disorder_assembly
_atom_site_disorder_group
Co Co1 0.5000 0.5000 0.5000 0.0314(2) Uani d S 1 . .
O O1 0.7069(3) 0.5395(3) 0.44273(19) 0.0368(6) Uani d . 1 . .
O O2 0.6974(3) 0.6104(4) 0.0527(2) 0.0508(7) Uani d . 1 . .
O O3 0.1971(5) 0.1192(5) 0.3303(3) 0.0772(10) Uani d . 1 . .
O O4 0.3181(5) 0.0497(4) 0.1465(3) 0.0735(10) Uani d . 1 . .
O O5 0.0366(5) 0.1057(6) 0.1857(4) 0.1136(16) Uani d . 1 . .
O O6 0.2364(6) -0.1310(4) 0.2532(3) 0.0897(13) Uani d . 1 . .
O O8 0.3412(3) 0.7434(3) 0.4682(2) 0.0479(7) Uani d . 1 . .
H H8D 0.3254 0.7810 0.4015 0.072 Uiso d R 1 . .
N N1 0.4844(3) 0.4351(3) 0.3332(2) 0.0343(6) Uani d . 1 . .
N N2 0.4676(4) 0.2834(4) 0.1975(3) 0.0405(7) Uani d . 1 . .
H H2 0.4357 0.2195 0.1628 0.049 Uiso calc R 1 . .
N N3 0.7304(3) 0.5838(3) 0.3387(2) 0.0303(6) Uani d . 1 . .
N N4 0.7347(3) 0.6110(4) 0.1542(2) 0.0373(7) Uani d . 1 . .
C C1 0.5901(4) 0.4399(4) 0.2393(3) 0.0314(7) Uani d . 1 . .
C C2 0.5821(4) 0.3431(4) 0.1536(3) 0.0347(7) Uani d . 1 . .
C C3 0.4138(4) 0.3410(4) 0.3035(3) 0.0396(8) Uani d . 1 . .
H H3 0.3359 0.3168 0.3498 0.048 Uiso calc R 1 . .
C C4 0.6842(4) 0.5387(4) 0.2443(3) 0.0313(7) Uani d . 1 . .
C C5 0.7972(4) 0.7126(4) 0.3165(3) 0.0357(8) Uani d . 1 . .
C C6 0.8510(5) 0.6844(5) 0.1892(3) 0.0425(9) Uani d . 1 . .
C C7 0.6485(6) 0.8712(5) 0.3436(5) 0.0623(12) Uani d . 1 . .
H H7A 0.5604 0.8808 0.2970 0.094 Uiso calc R 1 . .
H H7B 0.6817 0.9597 0.3287 0.094 Uiso calc R 1 . .
H H7C 0.6098 0.8731 0.4222 0.094 Uiso calc R 1 . .
C C8 0.9369(5) 0.6878(5) 0.3931(3) 0.0502(10) Uani d . 1 . .
H H8A 0.8904 0.7159 0.4698 0.075 Uiso calc R 1 . .
H H8B 0.9945 0.7551 0.3680 0.075 Uiso calc R 1 . .
H H8C 1.0136 0.5768 0.3898 0.075 Uiso calc R 1 . .
C C9 0.8249(7) 0.8374(6) 0.1205(4) 0.0746(15) Uani d . 1 . .
H H9A 0.8636 0.8089 0.0426 0.112 Uiso calc R 1 . .
H H9B 0.8863 0.8929 0.1506 0.112 Uiso calc R 1 . .
H H9C 0.7084 0.9065 0.1253 0.112 Uiso calc R 1 . .
C C10 1.0289(5) 0.5579(7) 0.1667(4) 0.0648(13) Uani d . 1 . .
H H10A 1.0382 0.4590 0.2035 0.097 Uiso calc R 1 . .
H H10B 1.1059 0.5960 0.1960 0.097 Uiso calc R 1 . .
H H10C 1.0544 0.5393 0.0864 0.097 Uiso calc R 1 . .
C C11 0.6750(5) 0.2887(5) 0.0407(3) 0.0468(9) Uani d . 1 . .
H H11A 0.6625 0.1935 0.0170 0.070 Uiso calc R 1 . .
H H11B 0.7911 0.2650 0.0462 0.070 Uiso calc R 1 . .
H H11C 0.6313 0.3726 -0.0139 0.070 Uiso calc R 1 . .
C C12 0.2019(5) 0.8318(5) 0.5434(4) 0.0537(10) Uani d . 1 . .
H H12A 0.1220 0.7833 0.5454 0.081 Uiso calc R 1 . .
H H12B 0.1516 0.9410 0.5176 0.081 Uiso calc R 1 . .
H H12C 0.2375 0.8310 0.6181 0.081 Uiso calc R 1 . .
Cl Cl1 0.19354(13) 0.03724(13) 0.22937(9) 0.0534(3) Uani d . 1 . .

loop_
_atom_site_aniso_label
_atom_site_aniso_U_11
_atom_site_aniso_U_22
_atom_site_aniso_U_33
_atom_site_aniso_U_12
_atom_site_aniso_U_13
_atom_site_aniso_U_23
Co1 0.0307(3) 0.0365(4) 0.0318(4) -0.0185(3) -0.0037(2) 0.0074(3)
O1 0.0374(12) 0.0511(15) 0.0307(12) -0.0268(11) -0.0057(10) 0.0070(11)
O2 0.0599(17) 0.0717(19) 0.0359(14) -0.0412(15) -0.0107(12) 0.0100(13)
O3 0.099(3) 0.089(3) 0.061(2) -0.056(2) 0.0030(19) -0.0138(19)
O4 0.088(2) 0.094(3) 0.063(2) -0.064(2) 0.0018(18) 0.0024(18)
O5 0.071(2) 0.141(4) 0.137(4) -0.044(3) -0.049(3) 0.023(3)
O6 0.156(4) 0.072(2) 0.071(2) -0.073(3) -0.032(2) 0.0274(18)
O8 0.0429(14) 0.0436(14) 0.0524(16) -0.0128(12) -0.0051(12) 0.0156(12)
N1 0.0322(14) 0.0399(16) 0.0360(16) -0.0196(13) -0.0053(12) 0.0038(12)
N2 0.0428(16) 0.0409(16) 0.0486(18) -0.0268(14) -0.0100(14) 0.0006(14)
N3 0.0323(13) 0.0363(14) 0.0296(14) -0.0213(12) -0.0038(11) 0.0062(11)
N4 0.0393(16) 0.0487(17) 0.0331(15) -0.0267(14) -0.0072(12) 0.0069(13)
C1 0.0313(16) 0.0322(17) 0.0339(17) -0.0157(14) -0.0055(13) 0.0052(13)
C2 0.0319(16) 0.0374(18) 0.0395(19) -0.0177(15) -0.0094(14) 0.0042(15)
C3 0.0339(17) 0.044(2) 0.048(2) -0.0229(16) -0.0082(15) 0.0094(17)
C4 0.0309(16) 0.0363(17) 0.0315(17) -0.0185(14) -0.0022(13) 0.0035(14)
C5 0.0372(18) 0.0408(19) 0.0399(19) -0.0267(16) -0.0063(14) 0.0053(15)
C6 0.048(2) 0.057(2) 0.039(2) -0.0388(19) -0.0089(16) 0.0105(17)
C7 0.061(3) 0.044(2) 0.088(3) -0.027(2) -0.003(2) -0.005(2)
C8 0.053(2) 0.067(3) 0.050(2) -0.043(2) -0.0154(18) 0.008(2)
C9 0.108(4) 0.085(3) 0.069(3) -0.076(3) -0.032(3) 0.040(3)
C10 0.049(2) 0.095(4) 0.058(3) -0.039(3) 0.010(2) -0.017(3)
C11 0.049(2) 0.052(2) 0.042(2) -0.0218(19) -0.0002(17) -0.0075(17)
C12 0.050(2) 0.043(2) 0.062(3) -0.0106(19) -0.012(2) -0.0047(19)
Cl1 0.0628(6) 0.0628(6) 0.0512(6) -0.0409(5) -0.0164(5) 0.0139(5)

loop_
_atom_type_symbol
_atom_type_description
_atom_type_scat_dispersion_real
_atom_type_scat_dispersion_imag
_atom_type_scat_source
C C 0.0033 0.0016 'International Tables Vol C Tables 4.2.6.8 and 6.1.1.4'
H H 0.0000 0.0000 'International Tables Vol C Tables 4.2.6.8 and 6.1.1.4'
N N 0.0061 0.0033 'International Tables Vol C Tables 4.2.6.8 and 6.1.1.4'
O O 0.0106 0.0060 'International Tables Vol C Tables 4.2.6.8 and 6.1.1.4'
Cl Cl 0.1484 0.1585 'International Tables Vol C Tables 4.2.6.8 and 6.1.1.4'
Co Co 0.3494 0.9721 'International Tables Vol C Tables 4.2.6.8 and 6.1.1.4'

loop_
_geom_angle_atom_site_label_1
_geom_angle_atom_site_label_2
_geom_angle_atom_site_label_3
_geom_angle_site_symmetry_1
_geom_angle_site_symmetry_3
_geom_angle
_geom_angle_publ_flag
O1 Co1 O1 2_666 . 180.0000(10) ?
O1 Co1 N1 2_666 2_666 88.12(10) ?
O1 Co1 N1 . 2_666 91.88(10) ?
O1 Co1 N1 2_666 . 91.88(10) ?
O1 Co1 N1 . . 88.12(10) ?
N1 Co1 N1 2_666 . 180.0 ?
O1 Co1 O8 2_666 2_666 91.60(10) ?
O1 Co1 O8 . 2_666 88.40(10) ?
N1 Co1 O8 2_666 2_666 90.41(11) ?
N1 Co1 O8 . 2_666 89.59(11) ?
O1 Co1 O8 2_666 . 88.40(10) ?
O1 Co1 O8 . . 91.60(10) ?
N1 Co1 O8 2_666 . 89.59(11) ?
N1 Co1 O8 . . 90.41(11) ?
O8 Co1 O8 2_666 . 180.00(14) ?
N3 O1 Co1 . . 122.87(18) ?
C12 O8 Co1 . . 122.0(2) ?
C12 O8 H8D . . 109.8 ?
Co1 O8 H8D . . 122.5 ?
C3 N1 C1 . . 105.6(3) ?
C3 N1 Co1 . . 126.3(2) ?
C1 N1 Co1 . . 125.3(2) ?
C3 N2 C2 . . 109.0(3) ?
C3 N2 H2 . . 125.5 ?
C2 N2 H2 . . 125.5 ?
O1 N3 C4 . . 126.8(3) ?
O1 N3 C5 . . 120.2(2) ?
C4 N3 C5 . . 112.6(3) ?
O2 N4 C4 . . 125.5(3) ?
O2 N4 C6 . . 123.4(3) ?
C4 N4 C6 . . 111.0(3) ?
C2 C1 N1 . . 109.8(3) ?
C2 C1 C4 . . 131.0(3) ?
N1 C1 C4 . . 119.2(3) ?
N2 C2 C1 . . 104.0(3) ?
N2 C2 C11 . . 121.3(3) ?
C1 C2 C11 . . 134.4(3) ?
N1 C3 N2 . . 111.6(3) ?
N1 C3 H3 . . 124.2 ?
N2 C3 H3 . . 124.2 ?
N3 C4 N4 . . 107.6(3) ?
N3 C4 C1 . . 126.3(3) ?
N4 C4 C1 . . 126.1(3) ?
N3 C5 C8 . . 109.8(3) ?
N3 C5 C7 . . 105.0(3) ?
C8 C5 C7 . . 111.4(3) ?
N3 C5 C6 . . 100.1(3) ?
C8 C5 C6 . . 115.5(3) ?
C7 C5 C6 . . 113.8(3) ?
N4 C6 C9 . . 109.6(3) ?
N4 C6 C10 . . 107.2(3) ?
C9 C6 C10 . . 111.2(4) ?
N4 C6 C5 . . 100.7(3) ?
C9 C6 C5 . . 114.9(4) ?
C10 C6 C5 . . 112.4(3) ?
C5 C7 H7A . . 109.5 ?
C5 C7 H7B . . 109.5 ?
H7A C7 H7B . . 109.5 ?
C5 C7 H7C . . 109.5 ?
H7A C7 H7C . . 109.5 ?
H7B C7 H7C . . 109.5 ?
C5 C8 H8A . . 109.5 ?
C5 C8 H8B . . 109.5 ?
H8A C8 H8B . . 109.5 ?
C5 C8 H8C . . 109.5 ?
H8A C8 H8C . . 109.5 ?
H8B C8 H8C . . 109.5 ?
C6 C9 H9A . . 109.5 ?
C6 C9 H9B . . 109.5 ?
H9A C9 H9B . . 109.5 ?
C6 C9 H9C . . 109.5 ?
H9A C9 H9C . . 109.5 ?
H9B C9 H9C . . 109.5 ?
C6 C10 H10A . . 109.5 ?
C6 C10 H10B . . 109.5 ?
H10A C10 H10B . . 109.5 ?
C6 C10 H10C . . 109.5 ?
H10A C10 H10C . . 109.5 ?
H10B C10 H10C . . 109.5 ?
C2 C11 H11A . . 109.5 ?
C2 C11 H11B . . 109.5 ?
H11A C11 H11B . . 109.5 ?
C2 C11 H11C . . 109.5 ?
H11A C11 H11C . . 109.5 ?
H11B C11 H11C . . 109.5 ?
O8 C12 H12A . . 109.5 ?
O8 C12 H12B . . 109.5 ?
H12A C12 H12B . . 109.5 ?
O8 C12 H12C . . 109.5 ?
H12A C12 H12C . . 109.5 ?
H12B C12 H12C . . 109.5 ?
O5 Cl1 O3 . . 111.2(3) ?
O5 Cl1 O6 . . 110.4(3) ?
O3 Cl1 O6 . . 109.6(2) ?
O5 Cl1 O4 . . 109.4(3) ?
O3 Cl1 O4 . . 108.1(2) ?
O6 Cl1 O4 . . 108.0(2) ?

loop_
_geom_bond_atom_site_label_1
_geom_bond_atom_site_label_2
_geom_bond_site_symmetry_2
_geom_bond_distance
_geom_bond_publ_flag
Co1 O1 2_666 2.042(2) ?
Co1 O1 . 2.042(2) ?
Co1 N1 2_666 2.102(3) ?
Co1 N1 . 2.102(3) ?
Co1 O8 2_666 2.127(3) ?
Co1 O8 . 2.127(3) ?
O1 N3 . 1.308(3) ?
O2 N4 . 1.271(4) ?
O3 Cl1 . 1.430(3) ?
O4 Cl1 . 1.441(3) ?
O5 Cl1 . 1.402(4) ?
O6 Cl1 . 1.439(3) ?
O8 C12 . 1.415(5) ?
O8 H8D . 0.8501 ?
N1 C3 . 1.302(4) ?
N1 C1 . 1.396(4) ?
N2 C3 . 1.343(5) ?
N2 C2 . 1.376(4) ?
N2 H2 . 0.8600 ?
N3 C4 . 1.343(4) ?
N3 C5 . 1.504(4) ?
N4 C4 . 1.368(4) ?
N4 C6 . 1.506(4) ?
C1 C2 . 1.380(5) ?
C1 C4 . 1.440(4) ?
C2 C11 . 1.491(5) ?
C3 H3 . 0.9300 ?
C5 C8 . 1.524(5) ?
C5 C7 . 1.526(6) ?
C5 C6 . 1.537(5) ?
C6 C9 . 1.530(5) ?
C6 C10 . 1.531(6) ?
C7 H7A . 0.9600 ?
C7 H7B . 0.9600 ?
C7 H7C . 0.9600 ?
C8 H8A . 0.9600 ?
C8 H8B . 0.9600 ?
C8 H8C . 0.9600 ?
C9 H9A . 0.9600 ?
C9 H9B . 0.9600 ?
C9 H9C . 0.9600 ?
C10 H10A . 0.9600 ?
C10 H10B . 0.9600 ?
C10 H10C . 0.9600 ?
C11 H11A . 0.9600 ?
C11 H11B . 0.9600 ?
C11 H11C . 0.9600 ?
C12 H12A . 0.9600 ?
C12 H12B . 0.9600 ?
C12 H12C . 0.9600 ?

loop_
_geom_hbond_atom_site_label_D
_geom_hbond_atom_site_label_H
_geom_hbond_atom_site_label_A
_geom_hbond_site_symmetry_A
_geom_hbond_distance_DH
_geom_hbond_distance_HA
_geom_hbond_distance_DA
_geom_hbond_angle_DHA
N2 H2 O4 . 0.86 2.18 2.988(4) 156.4
O8 H8D O6 1_565 0.85 1.99 2.828(4) 166.9

loop_
_geom_torsion_atom_site_label_1
_geom_torsion_atom_site_label_2
_geom_torsion_atom_site_label_3
_geom_torsion_atom_site_label_4
_geom_torsion_site_symmetry_1
_geom_torsion_site_symmetry_2
_geom_torsion_site_symmetry_3
_geom_torsion_site_symmetry_4
_geom_torsion
_geom_torsion_publ_flag
N1 Co1 O1 N3 2_666 . . . -151.2(2) ?
N1 Co1 O1 N3 . . . . 28.8(2) ?
O8 Co1 O1 N3 2_666 . . . 118.5(2) ?
O8 Co1 O1 N3 . . . . -61.5(2) ?
O1 Co1 O8 C12 2_666 . . . 39.5(3) ?
O1 Co1 O8 C12 . . . . -140.5(3) ?
N1 Co1 O8 C12 2_666 . . . -48.7(3) ?
N1 Co1 O8 C12 . . . . 131.3(3) ?
O1 Co1 N1 C3 2_666 . . . -25.0(3) ?
O1 Co1 N1 C3 . . . . 155.0(3) ?
O8 Co1 N1 C3 2_666 . . . 66.6(3) ?
O8 Co1 N1 C3 . . . . -113.4(3) ?
O1 Co1 N1 C1 2_666 . . . 177.2(3) ?
O1 Co1 N1 C1 . . . . -2.8(3) ?
O8 Co1 N1 C1 2_666 . . . -91.2(3) ?
O8 Co1 N1 C1 . . . . 88.8(3) ?
Co1 O1 N3 C4 . . . . -34.9(4) ?
Co1 O1 N3 C5 . . . . 137.3(2) ?
C3 N1 C1 C2 . . . . -1.0(4) ?
Co1 N1 C1 C2 . . . . 160.5(2) ?
C3 N1 C1 C4 . . . . 178.4(3) ?
Co1 N1 C1 C4 . . . . -20.1(4) ?
C3 N2 C2 C1 . . . . -0.7(4) ?
C3 N2 C2 C11 . . . . 174.6(3) ?
N1 C1 C2 N2 . . . . 1.0(4) ?
C4 C1 C2 N2 . . . . -178.3(3) ?
N1 C1 C2 C11 . . . . -173.3(4) ?
C4 C1 C2 C11 . . . . 7.4(6) ?
C1 N1 C3 N2 . . . . 0.6(4) ?
Co1 N1 C3 N2 . . . . -160.7(2) ?
C2 N2 C3 N1 . . . . 0.0(4) ?
O1 N3 C4 N4 . . . . -179.2(3) ?
C5 N3 C4 N4 . . . . 8.1(4) ?
O1 N3 C4 C1 . . . . 4.0(5) ?
C5 N3 C4 C1 . . . . -168.7(3) ?
O2 N4 C4 N3 . . . . -172.0(3) ?
C6 N4 C4 N3 . . . . 11.4(4) ?
O2 N4 C4 C1 . . . . 4.7(6) ?
C6 N4 C4 C1 . . . . -171.8(3) ?
C2 C1 C4 N3 . . . . -155.3(3) ?
N1 C1 C4 N3 . . . . 25.4(5) ?
C2 C1 C4 N4 . . . . 28.5(6) ?
N1 C1 C4 N4 . . . . -150.8(3) ?
O1 N3 C5 C8 . . . . 41.8(4) ?
C4 N3 C5 C8 . . . . -145.0(3) ?
O1 N3 C5 C7 . . . . -78.0(4) ?
C4 N3 C5 C7 . . . . 95.2(4) ?
O1 N3 C5 C6 . . . . 163.8(3) ?
C4 N3 C5 C6 . . . . -23.0(3) ?
O2 N4 C6 C9 . . . . 36.9(5) ?
C4 N4 C6 C9 . . . . -146.5(4) ?
O2 N4 C6 C10 . . . . -83.8(4) ?
C4 N4 C6 C10 . . . . 92.7(4) ?
O2 N4 C6 C5 . . . . 158.4(3) ?
C4 N4 C6 C5 . . . . -25.0(4) ?
N3 C5 C6 N4 . . . . 26.4(3) ?
C8 C5 C6 N4 . . . . 144.2(3) ?
C7 C5 C6 N4 . . . . -85.1(3) ?
N3 C5 C6 C9 . . . . 144.0(3) ?
C8 C5 C6 C9 . . . . -98.1(4) ?
C7 C5 C6 C9 . . . . 32.5(4) ?
N3 C5 C6 C10 . . . . -87.4(3) ?
C8 C5 C6 C10 . . . . 30.4(4) ?
C7 C5 C6 C10 . . . . 161.1(3) ?
